data_4122279
loop_
_publ_author_name
'Sattler, Aaron'
'VanderVelde, David G.'
'Labinger, Jay A.'
'Bercaw, John E.'

_publ_section_title
;
 Lewis Acid promoted titanium alkylidene formation: off-cycle
 intermediates relevant to olefin trimerization catalysis.
;
_journal_issue 30
_journal_name_full 'Journal of the American Chemical Society'
_journal_page_first 10790
_journal_page_last 10800
_journal_paper_doi 10.1021/ja5055687
_journal_volume 136
_journal_year 2014
_chemical_formula_sum 'C46 H66 Cl N O2 Ti'
_chemical_formula_weight 748.34
_chemical_name_systematic
; 
 ? 
;
_space_group_crystal_system triclinic
_space_group_IT_number 2
_space_group_name_Hall '-P 1'
_space_group_name_H-M_alt 'P -1'
_symmetry_space_group_name_Hall '-P 1'
_symmetry_space_group_name_H-M 'P -1'
_atom_sites_solution_hydrogens mixed
_audit_creation_method SHELXL-2014
_cell_angle_alpha 92.283(4)
_cell_angle_beta 94.294(4)
_cell_angle_gamma 106.191(4)
_cell_formula_units_Z 2
_cell_length_a 12.1256(9)
_cell_length_b 12.3667(10)
_cell_length_c 14.8256(11)
_cell_measurement_reflns_used 9703
_cell_measurement_temperature 100(2)
_cell_measurement_theta_max 41.72
_cell_measurement_theta_min 2.27
_cell_volume 2124.7(3)
_computing_cell_refinement 'Bruker SAINT'
_computing_data_collection 'Bruker APEX2'
_computing_data_reduction 'Bruker SAINT'
_computing_molecular_graphics 'Bruker SHELXTL'
_computing_publication_material 'Bruker SHELXTL'
_computing_structure_refinement 'SHELXL-2014 (Sheldrick, 2014)'
_computing_structure_solution 'SHELXS-97 (Sheldrick 2008)'
_diffrn_ambient_temperature 100(2)
_diffrn_measured_fraction_theta_full 1.000
_diffrn_measured_fraction_theta_max 0.996
_diffrn_measurement_device_type 'Bruker APEX-II CCD'
_diffrn_measurement_method '\f and \w scans'
_diffrn_radiation_type MoK\a
_diffrn_radiation_wavelength 0.71073
_diffrn_reflns_av_R_equivalents 0.0469
_diffrn_reflns_av_unetI/netI 0.0504
_diffrn_reflns_Laue_measured_fraction_full 1.000
_diffrn_reflns_Laue_measured_fraction_max 0.996
_diffrn_reflns_limit_h_max 22
_diffrn_reflns_limit_h_min -22
_diffrn_reflns_limit_k_max 22
_diffrn_reflns_limit_k_min -22
_diffrn_reflns_limit_l_max 27
_diffrn_reflns_limit_l_min -27
_diffrn_reflns_number 154696
_diffrn_reflns_point_group_measured_fraction_full 1.000
_diffrn_reflns_point_group_measured_fraction_max 0.996
_diffrn_reflns_theta_full 25.242
_diffrn_reflns_theta_max 41.154
_diffrn_reflns_theta_min 1.718
_exptl_absorpt_coefficient_mu 0.301
_exptl_absorpt_correction_T_max 0.7482
_exptl_absorpt_correction_T_min 0.6949
_exptl_absorpt_correction_type empirical
_exptl_absorpt_process_details SADABS
_exptl_crystal_colour yellow
_exptl_crystal_density_diffrn 1.170
_exptl_crystal_description block
_exptl_crystal_F_000 808
_exptl_crystal_size_max 0.500
_exptl_crystal_size_mid 0.400
_exptl_crystal_size_min 0.200
_refine_diff_density_max 2.083
_refine_diff_density_min -0.507
_refine_diff_density_rms 0.091
_refine_ls_extinction_method none
_refine_ls_goodness_of_fit_ref 1.025
_refine_ls_hydrogen_treatment mixed
_refine_ls_matrix_type full
_refine_ls_number_parameters 486
_refine_ls_number_reflns 28144
_refine_ls_number_restraints 0
_refine_ls_restrained_S_all 1.025
_refine_ls_R_factor_all 0.0900
_refine_ls_R_factor_gt 0.0521
_refine_ls_shift/su_max 0.002
_refine_ls_shift/su_mean 0.000
_refine_ls_structure_factor_coef Fsqd
_refine_ls_weighting_details 'w=1/[\s^2^(Fo^2^)+(0.0725P)^2^+0.8463P] where P=(Fo^2^+2Fc^2^)/3'
_refine_ls_weighting_scheme calc
_refine_ls_wR_factor_gt 0.1329
_refine_ls_wR_factor_ref 0.1548
_reflns_Friedel_coverage 0.000
_reflns_number_gt 19253
_reflns_number_total 28144
_reflns_threshold_expression 'I > 2\s(I)'
_cod_data_source_file ja5055687_si_001.cif
_cod_data_source_block NPCLS10
_cod_depositor_comments 'Adding full bibliography for 4122278--4122281.cif.'
_cod_database_code 4122279
_shelx_space_group_comment
; 
The symmetry employed for this shelxl refinement is uniquely defined 
by the following loop, which should always be used as a source of 
symmetry information in preference to the above space-group names. 
They are only intended as comments. 
;
_shelx_estimated_absorpt_t_min 0.864
_shelx_estimated_absorpt_t_max 0.942
_shelxl_version_number 2014-2

loop_
_space_group_symop_operation_xyz
'x, y, z'
'-x, -y, -z'

loop_
_atom_site_label
_atom_site_type_symbol
_atom_site_fract_x
_atom_site_fract_y
_atom_site_fract_z
_atom_site_U_iso_or_equiv
_atom_site_adp_type
_atom_site_occupancy
_atom_site_site_symmetry_order
_atom_site_calc_flag
_atom_site_refinement_flags_posn
_atom_site_refinement_flags_adp
Ti Ti 0.21065(2) 0.13584(2) 0.74341(2) 0.01218(4) Uani 1 1 d . .
Cl Cl 0.06555(2) 0.09258(2) 0.83747(2) 0.01859(5) Uani 1 1 d . .
N N 0.32750(7) 0.12214(7) 0.86380(5) 0.01199(12) Uani 1 1 d . .
O1 O 0.34901(6) 0.15882(6) 0.68906(5) 0.01251(11) Uani 1 1 d . .
O2 O 0.38381(6) -0.08720(7) 0.93652(5) 0.01704(13) Uani 1 1 d . .
C1 C 0.11753(9) 0.01856(10) 0.63884(7) 0.01785(17) Uani 1 1 d . .
H11 H 0.1571(16) 0.0571(16) 0.5885(13) 0.030(5) Uiso 1 1 d . .
H12 H 0.0418(14) 0.0271(14) 0.6378(11) 0.018(4) Uiso 1 1 d . .
C2 C 0.17672(9) 0.28398(9) 0.70140(7) 0.01836(17) Uani 1 1 d . .
H21 H 0.2037(16) 0.2843(16) 0.6413(13) 0.029(4) Uiso 1 1 d . .
H22 H 0.0863(17) 0.2589(16) 0.6895(13) 0.034(5) Uiso 1 1 d . .
C10 C 0.11473(10) -0.10637(10) 0.63736(8) 0.02195(19) Uani 1 1 d . .
C11 C 0.23144(12) -0.11822(11) 0.67531(9) 0.0268(2) Uani 1 1 d . .
H11A H 0.2465 -0.0902 0.7391 0.040 Uiso 1 1 calc R U
H11B H 0.2924 -0.0742 0.6407 0.040 Uiso 1 1 calc R U
H11C H 0.2302 -0.1978 0.6705 0.040 Uiso 1 1 calc R U
C12 C 0.08883(17) -0.15741(14) 0.53901(10) 0.0391(3) Uani 1 1 d . .
H12A H 0.0874 -0.2371 0.5379 0.059 Uiso 1 1 calc R U
H12B H 0.1489 -0.1165 0.5022 0.059 Uiso 1 1 calc R U
H12C H 0.0137 -0.1512 0.5144 0.059 Uiso 1 1 calc R U
C13 C 0.02145(13) -0.17048(13) 0.69513(11) 0.0352(3) Uani 1 1 d . .
H13A H 0.0223 -0.2495 0.6958 0.053 Uiso 1 1 calc R U
H13B H -0.0542 -0.1669 0.6694 0.053 Uiso 1 1 calc R U
H13C H 0.0365 -0.1361 0.7572 0.053 Uiso 1 1 calc R U
C20 C 0.21973(11) 0.39861(10) 0.75588(8) 0.02176(19) Uani 1 1 d . .
C21 C 0.35038(11) 0.42892(11) 0.77790(9) 0.0264(2) Uani 1 1 d . .
H21A H 0.3775 0.5031 0.8109 0.040 Uiso 1 1 calc R U
H21B H 0.3880 0.4311 0.7215 0.040 Uiso 1 1 calc R U
H21C H 0.3694 0.3720 0.8154 0.040 Uiso 1 1 calc R U
C22 C 0.16054(13) 0.39507(11) 0.84436(9) 0.0279(2) Uani 1 1 d . .
H22A H 0.1792 0.3379 0.8818 0.042 Uiso 1 1 calc R U
H22B H 0.0768 0.3760 0.8301 0.042 Uiso 1 1 calc R U
H22C H 0.1878 0.4691 0.8776 0.042 Uiso 1 1 calc R U
C23 C 0.19097(15) 0.48983(12) 0.69834(11) 0.0340(3) Uani 1 1 d . .
H23A H 0.2221 0.5638 0.7311 0.051 Uiso 1 1 calc R U
H23B H 0.1071 0.4734 0.6867 0.051 Uiso 1 1 calc R U
H23C H 0.2254 0.4903 0.6406 0.051 Uiso 1 1 calc R U
C31 C 0.45878(7) 0.15893(7) 0.69895(6) 0.01084(13) Uani 1 1 d . .
C32 C 0.50406(8) 0.13960(8) 0.78528(6) 0.01189(13) Uani 1 1 d . .
C33 C 0.62060(8) 0.14183(8) 0.80086(6) 0.01371(14) Uani 1 1 d . .
H33A H 0.6503 0.1300 0.8596 0.016 Uiso 1 1 calc R U
C34 C 0.69227(8) 0.16117(8) 0.73116(6) 0.01354(14) Uani 1 1 d . .
C35 C 0.64506(8) 0.17949(8) 0.64558(6) 0.01274(14) Uani 1 1 d . .
H35A H 0.6940 0.1918 0.5976 0.015 Uiso 1 1 calc R U
C36 C 0.53124(8) 0.18078(7) 0.62655(6) 0.01104(13) Uani 1 1 d . .
C37 C 0.43616(8) 0.12712(8) 0.86217(6) 0.01224(13) Uani 1 1 d . .
H37A H 0.4757 0.1218 0.9189 0.015 Uiso 1 1 calc R U
C38 C 0.81754(9) 0.16568(10) 0.74521(8) 0.02003(18) Uani 1 1 d . .
H38A H 0.8462 0.1900 0.8084 0.030 Uiso 1 1 calc R U
H38B H 0.8616 0.2193 0.7051 0.030 Uiso 1 1 calc R U
H38C H 0.8265 0.0906 0.7312 0.030 Uiso 1 1 calc R U
C41 C 0.29459(8) 0.12852(8) 0.95549(6) 0.01184(13) Uani 1 1 d . .
C42 C 0.23410(8) 0.03436(8) 0.99928(6) 0.01245(14) Uani 1 1 d . .
C43 C 0.20251(9) 0.05429(9) 1.08671(6) 0.01596(16) Uani 1 1 d . .
H43A H 0.1609 -0.0081 1.1175 0.019 Uiso 1 1 calc R U
C44 C 0.22979(10) 0.16103(10) 1.12935(7) 0.01888(18) Uani 1 1 d . .
H44A H 0.2060 0.1715 1.1879 0.023 Uiso 1 1 calc R U
C45 C 0.29218(10) 0.25275(10) 1.08597(7) 0.01960(18) Uani 1 1 d . .
H45A H 0.3132 0.3263 1.1151 0.024 Uiso 1 1 calc R U
C46 C 0.32366(9) 0.23583(8) 0.99943(7) 0.01602(16) Uani 1 1 d . .
H46A H 0.3659 0.2987 0.9696 0.019 Uiso 1 1 calc R U
C51 C 0.19454(8) -0.08385(8) 0.96048(6) 0.01379(14) Uani 1 1 d . .
C52 C 0.26866(8) -0.14417(8) 0.93022(7) 0.01468(15) Uani 1 1 d . .
C53 C 0.22541(10) -0.25745(9) 0.89983(9) 0.02154(19) Uani 1 1 d . .
H53A H 0.2758 -0.2971 0.8780 0.026 Uiso 1 1 calc R U
C54 C 0.10889(11) -0.31238(10) 0.90144(10) 0.0265(2) Uani 1 1 d . .
H54A H 0.0800 -0.3897 0.8810 0.032 Uiso 1 1 calc R U
C55 C 0.03461(10) -0.25521(10) 0.93266(10) 0.0245(2) Uani 1 1 d . .
H55A H -0.0449 -0.2931 0.9344 0.029 Uiso 1 1 calc R U
C56 C 0.07752(9) -0.14192(9) 0.96141(8) 0.01812(17) Uani 1 1 d . .
H56A H 0.0262 -0.1027 0.9823 0.022 Uiso 1 1 calc R U
C57 C 0.45605(10) -0.13680(11) 0.88705(8) 0.02127(19) Uani 1 1 d . .
H57A H 0.4567 -0.2090 0.9116 0.032 Uiso 1 1 calc R U
H57B H 0.5347 -0.0860 0.8925 0.032 Uiso 1 1 calc R U
H57C H 0.4263 -0.1494 0.8230 0.032 Uiso 1 1 calc R U
C61 C 0.48723(8) 0.20778(7) 0.53330(6) 0.01109(13) Uani 1 1 d . .
C62 C 0.58132(8) 0.23069(9) 0.46623(6) 0.01447(15) Uani 1 1 d . .
H62A H 0.6470 0.2949 0.4910 0.017 Uiso 1 1 calc R U
H62B H 0.6099 0.1635 0.4589 0.017 Uiso 1 1 calc R U
C63 C 0.38647(8) 0.10800(8) 0.49143(6) 0.01373(14) Uani 1 1 d . .
H63A H 0.4137 0.0401 0.4835 0.016 Uiso 1 1 calc R U
H63B H 0.3245 0.0911 0.5330 0.016 Uiso 1 1 calc R U
C64 C 0.44598(8) 0.31513(8) 0.54252(6) 0.01376(14) Uani 1 1 d . .
H64A H 0.3852 0.3034 0.5851 0.017 Uiso 1 1 calc R U
H64B H 0.5113 0.3796 0.5675 0.017 Uiso 1 1 calc R U
C65 C 0.53420(9) 0.25784(9) 0.37346(7) 0.01699(16) Uani 1 1 d . .
H65A H 0.5968 0.2721 0.3315 0.020 Uiso 1 1 calc R U
C66 C 0.33846(9) 0.13629(9) 0.39919(7) 0.01646(16) Uani 1 1 d . .
H66A H 0.2722 0.0715 0.3738 0.020 Uiso 1 1 calc R U
C67 C 0.39823(9) 0.34212(9) 0.44987(7) 0.01662(16) Uani 1 1 d . .
H67A H 0.3708 0.4108 0.4572 0.020 Uiso 1 1 calc R U
C68 C 0.43374(10) 0.15769(10) 0.33404(7) 0.01850(17) Uani 1 1 d . .
H68A H 0.4607 0.0896 0.3262 0.022 Uiso 1 1 calc R U
H68B H 0.4034 0.1746 0.2740 0.022 Uiso 1 1 calc R U
C69 C 0.29720(9) 0.24200(10) 0.41178(7) 0.01824(17) Uani 1 1 d . .
H69A H 0.2646 0.2597 0.3528 0.022 Uiso 1 1 calc R U
H69B H 0.2358 0.2279 0.4539 0.022 Uiso 1 1 calc R U
C70 C 0.49239(10) 0.36337(9) 0.38430(7) 0.01920(18) Uani 1 1 d . .
H70A H 0.5576 0.4286 0.4080 0.023 Uiso 1 1 calc R U
H70B H 0.4615 0.3810 0.3247 0.023 Uiso 1 1 calc R U
C71 C 0.62311(17) 0.42544(15) 0.93516(15) 0.0467(4) Uani 1 1 d . .
H71A H 0.5867 0.4857 0.9240 0.070 Uiso 1 1 calc R U
H71B H 0.6365 0.4199 1.0006 0.070 Uiso 1 1 calc R U
H71C H 0.5724 0.3536 0.9079 0.070 Uiso 1 1 calc R U
C72 C 0.73729(15) 0.45186(14) 0.89326(13) 0.0412(4) Uani 1 1 d . .
H72A H 0.7739 0.3911 0.9058 0.049 Uiso 1 1 calc R U
H72B H 0.7888 0.5231 0.9229 0.049 Uiso 1 1 calc R U
C73 C 0.72674(14) 0.46353(12) 0.79131(12) 0.0370(3) Uani 1 1 d . .
H73A H 0.6755 0.3922 0.7617 0.044 Uiso 1 1 calc R U
H73B H 0.6898 0.5240 0.7788 0.044 Uiso 1 1 calc R U
C74 C 0.84113(15) 0.49056(16) 0.74936(14) 0.0458(4) Uani 1 1 d . .
H74A H 0.8801 0.4324 0.7650 0.055 Uiso 1 1 calc R U
H74B H 0.8907 0.5640 0.7766 0.055 Uiso 1 1 calc R U
C75 C 0.83069(18) 0.49597(16) 0.64681(14) 0.0470(4) Uani 1 1 d . .
H75A H 0.7818 0.4236 0.6190 0.071 Uiso 1 1 calc R U
H75B H 0.9074 0.5116 0.6248 0.071 Uiso 1 1 calc R U
H75C H 0.7961 0.5562 0.6306 0.071 Uiso 1 1 calc R U

loop_
_atom_site_aniso_label
_atom_site_aniso_U_11
_atom_site_aniso_U_22
_atom_site_aniso_U_33
_atom_site_aniso_U_23
_atom_site_aniso_U_13
_atom_site_aniso_U_12
Ti 0.00883(6) 0.01725(7) 0.01181(6) 0.00269(5) 0.00254(5) 0.00524(5)
Cl 0.01127(9) 0.03014(12) 0.01679(9) 0.00699(8) 0.00525(7) 0.00804(8)
N 0.0112(3) 0.0150(3) 0.0106(3) 0.0013(2) 0.0031(2) 0.0045(2)
O1 0.0091(2) 0.0183(3) 0.0114(2) 0.0025(2) 0.0020(2) 0.0054(2)
O2 0.0123(3) 0.0199(3) 0.0206(3) 0.0003(3) 0.0037(2) 0.0069(2)
C1 0.0120(4) 0.0250(5) 0.0158(4) 0.0010(3) 0.0006(3) 0.0043(3)
C2 0.0165(4) 0.0218(4) 0.0203(4) 0.0059(3) 0.0043(3) 0.0099(3)
C10 0.0208(5) 0.0228(5) 0.0186(4) -0.0020(4) 0.0011(4) 0.0008(4)
C11 0.0288(6) 0.0244(5) 0.0295(6) 0.0012(4) 0.0027(5) 0.0112(4)
C12 0.0515(10) 0.0362(7) 0.0240(6) -0.0094(5) -0.0041(6) 0.0067(7)
C13 0.0308(7) 0.0294(6) 0.0368(7) 0.0013(5) 0.0081(6) -0.0066(5)
C20 0.0255(5) 0.0194(4) 0.0240(5) 0.0059(4) 0.0065(4) 0.0106(4)
C21 0.0251(5) 0.0241(5) 0.0285(5) 0.0028(4) 0.0046(4) 0.0037(4)
C22 0.0332(6) 0.0266(5) 0.0294(6) 0.0024(4) 0.0115(5) 0.0150(5)
C23 0.0447(8) 0.0261(6) 0.0381(7) 0.0116(5) 0.0060(6) 0.0192(6)
C31 0.0087(3) 0.0136(3) 0.0112(3) 0.0019(2) 0.0024(2) 0.0042(3)
C32 0.0099(3) 0.0155(3) 0.0112(3) 0.0022(3) 0.0021(2) 0.0045(3)
C33 0.0101(3) 0.0185(4) 0.0135(3) 0.0035(3) 0.0009(3) 0.0052(3)
C34 0.0089(3) 0.0168(4) 0.0158(3) 0.0038(3) 0.0018(3) 0.0046(3)
C35 0.0099(3) 0.0159(3) 0.0137(3) 0.0029(3) 0.0032(3) 0.0050(3)
C36 0.0097(3) 0.0132(3) 0.0109(3) 0.0016(2) 0.0022(2) 0.0038(3)
C37 0.0108(3) 0.0157(3) 0.0109(3) 0.0021(3) 0.0017(3) 0.0046(3)
C38 0.0103(4) 0.0293(5) 0.0226(4) 0.0081(4) 0.0026(3) 0.0081(3)
C41 0.0116(3) 0.0150(3) 0.0101(3) 0.0012(3) 0.0026(3) 0.0052(3)
C42 0.0106(3) 0.0155(3) 0.0120(3) 0.0020(3) 0.0023(3) 0.0044(3)
C43 0.0141(4) 0.0223(4) 0.0127(3) 0.0030(3) 0.0035(3) 0.0064(3)
C44 0.0189(4) 0.0273(5) 0.0128(4) -0.0019(3) 0.0032(3) 0.0103(4)
C45 0.0228(5) 0.0215(4) 0.0164(4) -0.0038(3) 0.0018(3) 0.0100(4)
C46 0.0182(4) 0.0151(4) 0.0154(4) -0.0001(3) 0.0019(3) 0.0059(3)
C51 0.0122(3) 0.0150(3) 0.0149(3) 0.0021(3) 0.0024(3) 0.0046(3)
C52 0.0126(4) 0.0162(4) 0.0160(4) 0.0006(3) 0.0010(3) 0.0053(3)
C53 0.0181(4) 0.0178(4) 0.0296(5) -0.0028(4) 0.0000(4) 0.0078(3)
C54 0.0201(5) 0.0173(4) 0.0403(7) -0.0029(4) -0.0023(4) 0.0045(4)
C55 0.0155(4) 0.0178(4) 0.0382(6) 0.0007(4) 0.0006(4) 0.0018(3)
C56 0.0131(4) 0.0176(4) 0.0239(4) 0.0023(3) 0.0035(3) 0.0041(3)
C57 0.0167(4) 0.0301(5) 0.0210(4) -0.0012(4) 0.0029(3) 0.0132(4)
C61 0.0108(3) 0.0133(3) 0.0098(3) 0.0014(2) 0.0020(2) 0.0041(3)
C62 0.0125(4) 0.0195(4) 0.0121(3) 0.0033(3) 0.0037(3) 0.0048(3)
C63 0.0139(4) 0.0135(3) 0.0132(3) 0.0001(3) 0.0018(3) 0.0028(3)
C64 0.0152(4) 0.0136(3) 0.0134(3) 0.0014(3) 0.0019(3) 0.0055(3)
C65 0.0164(4) 0.0230(4) 0.0125(3) 0.0045(3) 0.0041(3) 0.0058(3)
C66 0.0153(4) 0.0200(4) 0.0127(3) -0.0011(3) -0.0002(3) 0.0033(3)
C67 0.0187(4) 0.0172(4) 0.0161(4) 0.0037(3) 0.0012(3) 0.0081(3)
C68 0.0196(4) 0.0243(5) 0.0118(3) -0.0005(3) 0.0015(3) 0.0068(4)
C69 0.0148(4) 0.0256(5) 0.0153(4) 0.0020(3) -0.0006(3) 0.0079(3)
C70 0.0212(5) 0.0208(4) 0.0162(4) 0.0077(3) 0.0027(3) 0.0056(4)
C71 0.0429(9) 0.0305(7) 0.0602(11) 0.0008(7) -0.0042(8) 0.0023(6)
C72 0.0366(8) 0.0298(7) 0.0527(10) 0.0034(6) -0.0101(7) 0.0053(6)
C73 0.0363(7) 0.0232(6) 0.0493(9) -0.0064(6) -0.0119(6) 0.0102(5)
C74 0.0337(8) 0.0405(8) 0.0594(11) 0.0057(8) -0.0130(7) 0.0084(6)
C75 0.0469(10) 0.0365(8) 0.0561(11) -0.0012(7) -0.0075(8) 0.0128(7)

loop_
_atom_type_symbol
_atom_type_description
_atom_type_scat_dispersion_real
_atom_type_scat_dispersion_imag
_atom_type_scat_source
C C 0.0033 0.0016 'International Tables Vol C Tables 4.2.6.8 and 6.1.1.4'
H H 0.0000 0.0000 'International Tables Vol C Tables 4.2.6.8 and 6.1.1.4'
N N 0.0061 0.0033 'International Tables Vol C Tables 4.2.6.8 and 6.1.1.4'
O O 0.0106 0.0060 'International Tables Vol C Tables 4.2.6.8 and 6.1.1.4'
Cl Cl 0.1484 0.1585 'International Tables Vol C Tables 4.2.6.8 and 6.1.1.4'
Ti Ti 0.2776 0.4457 'International Tables Vol C Tables 4.2.6.8 and 6.1.1.4'

loop_
_geom_angle_atom_site_label_1
_geom_angle_atom_site_label_2
_geom_angle_atom_site_label_3
_geom_angle
O1 Ti C2 95.46(4)
O1 Ti C1 92.79(4)
C2 Ti C1 100.98(5)
O1 Ti N 80.46(3)
C2 Ti N 126.13(4)
C1 Ti N 132.74(4)
O1 Ti Cl 166.09(2)
C2 Ti Cl 95.29(3)
C1 Ti Cl 93.79(3)
N Ti Cl 86.08(2)
O1 Ti H11 74.2(4)
C2 Ti H11 88.0(4)
C1 Ti H11 23.7(4)
N Ti H11 139.3(4)
Cl Ti H11 115.0(5)
O1 Ti H21 77.2(4)
C2 Ti H21 23.2(4)
C1 Ti H21 87.6(4)
N Ti H21 134.6(4)
Cl Ti H21 115.3(4)
H11 Ti H21 69.5(6)
O1 Ti H12 111.5(4)
C2 Ti H12 88.0(4)
C1 Ti H12 21.7(4)
N Ti H12 143.6(4)
Cl Ti H12 77.7(4)
H11 Ti H12 37.5(6)
H21 Ti H12 81.7(6)
O1 Ti H22 114.7(4)
C2 Ti H22 23.9(4)
C1 Ti H22 85.6(4)
N Ti H22 139.7(4)
Cl Ti H22 78.1(4)
H11 Ti H22 80.6(6)
H21 Ti H22 37.4(6)
H12 Ti H22 68.3(6)
C37 N C41 112.18(8)
C37 N Ti 125.01(6)
C41 N Ti 121.82(6)
C31 O1 Ti 146.43(6)
C52 O2 C57 116.76(9)
C10 C1 Ti 121.97(7)
C20 C2 Ti 123.98(8)
C13 C10 C11 108.84(11)
C13 C10 C1 109.97(11)
C11 C10 C1 110.23(9)
C13 C10 C12 109.58(12)
C11 C10 C12 108.88(12)
C1 C10 C12 109.32(11)
C21 C20 C22 109.57(11)
C21 C20 C2 109.92(9)
C22 C20 C2 110.61(10)
C21 C20 C23 108.88(11)
C22 C20 C23 108.92(10)
C2 C20 C23 108.91(11)
O1 C31 C32 117.84(8)
O1 C31 C36 122.19(8)
C32 C31 C36 119.95(8)
C33 C32 C31 120.62(8)
C33 C32 C37 117.67(8)
C31 C32 C37 121.48(8)
C34 C33 C32 120.47(8)
C33 C34 C35 117.89(8)
C33 C34 C38 122.15(9)
C35 C34 C38 119.94(8)
C36 C35 C34 124.26(8)
C35 C36 C31 116.79(8)
C35 C36 C61 121.56(8)
C31 C36 C61 121.62(8)
N C37 C32 128.35(8)
C46 C41 C42 120.05(8)
C46 C41 N 116.38(8)
C42 C41 N 123.54(8)
C41 C42 C43 117.21(9)
C41 C42 C51 126.18(8)
C43 C42 C51 116.53(8)
C44 C43 C42 122.52(9)
C43 C44 C45 119.47(9)
C44 C45 C46 119.29(10)
C45 C46 C41 121.43(10)
C56 C51 C52 117.92(9)
C56 C51 C42 117.88(9)
C52 C51 C42 123.96(9)
O2 C52 C53 123.08(9)
O2 C52 C51 116.42(9)
C53 C52 C51 120.43(9)
C54 C53 C52 120.15(10)
C55 C54 C53 120.42(11)
C54 C55 C56 119.32(11)
C55 C56 C51 121.74(10)
C36 C61 C62 112.53(7)
C36 C61 C63 110.27(7)
C62 C61 C63 107.50(7)
C36 C61 C64 109.53(7)
C62 C61 C64 107.31(7)
C63 C61 C64 109.62(7)
C65 C62 C61 111.09(8)
C66 C63 C61 110.63(8)
C67 C64 C61 110.46(8)
C70 C65 C68 109.72(9)
C70 C65 C62 109.52(8)
C68 C65 C62 109.60(8)
C69 C66 C68 109.88(9)
C69 C66 C63 109.31(8)
C68 C66 C63 109.18(8)
C70 C67 C69 109.30(9)
C70 C67 C64 109.94(8)
C69 C67 C64 109.24(8)
C65 C68 C66 108.85(8)
C67 C69 C66 109.96(8)
C67 C70 C65 109.24(8)
C71 C72 C73 113.96(15)
C74 C73 C72 114.00(14)
C73 C74 C75 114.31(15)

loop_
_geom_bond_atom_site_label_1
_geom_bond_atom_site_label_2
_geom_bond_distance
Ti O1 1.8707(7)
Ti C2 2.0944(11)
Ti C1 2.1042(11)
Ti N 2.2363(8)
Ti Cl 2.2866(3)
Ti H11 2.427(19)
Ti H21 2.441(19)
Ti H12 2.504(16)
Ti H22 2.54(2)
N C37 1.3039(12)
N C41 1.4504(11)
O1 C31 1.3277(11)
O2 C52 1.3716(12)
O2 C57 1.4288(13)
C1 C10 1.5351(17)
C2 C20 1.5386(17)
C10 C13 1.5299(18)
C10 C11 1.5310(18)
C10 C12 1.5397(18)
C20 C21 1.5292(18)
C20 C22 1.5380(17)
C20 C23 1.5407(17)
C31 C32 1.4103(12)
C31 C36 1.4244(12)
C32 C33 1.4071(13)
C32 C37 1.4439(12)
C33 C34 1.3851(13)
C34 C35 1.4054(13)
C34 C38 1.5027(13)
C35 C36 1.3925(12)
C36 C61 1.5275(12)
C41 C46 1.3949(13)
C41 C42 1.4037(13)
C42 C43 1.4103(13)
C42 C51 1.4829(14)
C43 C44 1.3822(16)
C44 C45 1.3874(17)
C45 C46 1.3901(14)
C51 C56 1.4017(14)
C51 C52 1.4047(13)
C52 C53 1.3947(15)
C53 C54 1.3890(17)
C54 C55 1.3845(18)
C55 C56 1.3885(16)
C61 C62 1.5437(13)
C61 C63 1.5444(13)
C61 C64 1.5483(13)
C62 C65 1.5352(14)
C63 C66 1.5375(14)
C64 C67 1.5356(13)
C65 C70 1.5330(16)
C65 C68 1.5342(16)
C66 C69 1.5341(15)
C66 C68 1.5344(15)
C67 C70 1.5287(15)
C67 C69 1.5322(16)
C71 C72 1.517(3)
C72 C73 1.523(3)
C73 C74 1.520(3)
C74 C75 1.522(3)
